data_4347610
loop_
_publ_author_name
'Panja, Anangamohan'
'Jana, Narayan Ch'
'Bauz\'a, Antonio'
'Frontera, Antonio'
'Mathoni\`ere, Corine'

_publ_section_title
;
 Solvent-Triggered Cis/Trans Isomerism in Cobalt Dioxolene Chemistry:
 Distinguishing Effects of Packing on Valence Tautomerism.
;
_journal_issue 17
_journal_name_full 'Inorganic chemistry'
_journal_page_first 8331
_journal_page_last 8340
_journal_paper_doi 10.1021/acs.inorgchem.6b00402
_journal_volume 55
_journal_year 2016
_chemical_formula_sum 'C32 H32 Br8 Co N4 O8'
_chemical_formula_weight 1298.83
_space_group_IT_number 12
_space_group_name_Hall '-C 2y'
_space_group_name_H-M_alt 'C 1 2/m 1'
_symmetry_cell_setting monoclinic
_symmetry_space_group_name_H-M 'C 1 2/m 1'
_atom_sites_solution_hydrogens geom
_atom_sites_solution_primary direct
_atom_sites_solution_secondary difmap
_audit_creation_method SHELXL-97
_cell_angle_alpha 90.000
_cell_angle_beta 105.698(5)
_cell_angle_gamma 90.000
_cell_formula_units_Z 2
_cell_length_a 11.955(3)
_cell_length_b 15.880(5)
_cell_length_c 11.351(4)
_cell_measurement_reflns_used 10499
_cell_measurement_temperature 150(2)
_cell_measurement_theta_max 27.48
_cell_measurement_theta_min 1.0
_cell_volume 2074.6(11)
_computing_cell_refinement 'Bruker Smart'
_computing_data_collection 'Bruker Smart'
_computing_data_reduction 'Bruker Saint'
_computing_molecular_graphics 'Platon (Spek, 2008)and Mercury (CCDC)'
_computing_publication_material 'SHELXL-2013 (Sheldrick,2013)'
_computing_structure_refinement 'SHELXL-2013 (Sheldrick,2013)'
_computing_structure_solution 'SHELXS-2013 (Sheldrick,2013)'
_diffrn_ambient_temperature 150(2)
_diffrn_measured_fraction_theta_full 0.994
_diffrn_measured_fraction_theta_max 0.994
_diffrn_measurement_device_type CCD
_diffrn_measurement_method 'omega and phi scans'
_diffrn_radiation_monochromator graphite
_diffrn_radiation_source 'fine-focus sealed tube'
_diffrn_radiation_type MoK\a
_diffrn_radiation_wavelength 0.71073
_diffrn_reflns_av_R_equivalents 0.0472
_diffrn_reflns_av_sigmaI/netI 0.0591
_diffrn_reflns_limit_h_max 15
_diffrn_reflns_limit_h_min -15
_diffrn_reflns_limit_k_max 20
_diffrn_reflns_limit_k_min -20
_diffrn_reflns_limit_l_max 14
_diffrn_reflns_limit_l_min -14
_diffrn_reflns_number 4599
_diffrn_reflns_theta_full 27.47
_diffrn_reflns_theta_max 27.47
_diffrn_reflns_theta_min 3.17
_exptl_absorpt_coefficient_mu 8.169
_exptl_absorpt_correction_T_max 0.5610
_exptl_absorpt_correction_T_min 0.2919
_exptl_absorpt_correction_type multi-scan
_exptl_absorpt_process_details sadabs
_exptl_crystal_colour Red-Brown
_exptl_crystal_density_diffrn 2.079
_exptl_crystal_density_method 'not measured'
_exptl_crystal_description Block
_exptl_crystal_F_000 1246
_exptl_crystal_size_max 0.20
_exptl_crystal_size_mid 0.15
_exptl_crystal_size_min 0.08
_refine_diff_density_max 0.606
_refine_diff_density_min -0.668
_refine_diff_density_rms 0.119
_refine_ls_extinction_method none
_refine_ls_goodness_of_fit_ref 1.000
_refine_ls_hydrogen_treatment mixed
_refine_ls_matrix_type full
_refine_ls_number_parameters 137
_refine_ls_number_reflns 2445
_refine_ls_number_restraints 2
_refine_ls_restrained_S_all 1.000
_refine_ls_R_factor_all 0.0749
_refine_ls_R_factor_gt 0.0424
_refine_ls_shift/su_max 0.000
_refine_ls_shift/su_mean 0.000
_refine_ls_structure_factor_coef Fsqd
_refine_ls_weighting_details 'calc w=1/[\s^2^(Fo^2^)+(0.0612P)^2^+0.0000P] where P=(Fo^2^+2Fc^2^)/3'
_refine_ls_weighting_scheme calc
_refine_ls_wR_factor_gt 0.1017
_refine_ls_wR_factor_ref 0.1159
_reflns_number_gt 1639
_reflns_number_total 2445
_reflns_threshold_expression >2sigma(I)
_cod_data_source_file ic6b00402_si_002.cif
_cod_data_source_block complex-2
_cod_original_cell_volume 2074.6(12)
_cod_original_sg_symbol_H-M C2/m
_cod_database_code 4347610

loop_
_symmetry_equiv_pos_as_xyz
'x, y, z'
'-x, y, -z'
'x+1/2, y+1/2, z'
'-x+1/2, y+1/2, -z'
'-x, -y, -z'
'x, -y, z'
'-x+1/2, -y+1/2, -z'
'x+1/2, -y+1/2, z'

loop_
_atom_site_label
_atom_site_type_symbol
_atom_site_fract_x
_atom_site_fract_y
_atom_site_fract_z
_atom_site_U_iso_or_equiv
_atom_site_adp_type
_atom_site_occupancy
_atom_site_symmetry_multiplicity
_atom_site_calc_flag
_atom_site_refinement_flags
O1 O 0.0747(2) 0.41779(17) 0.4274(3) 0.0343(7) Uani 1 1 d .
C1 C 0.1408(3) 0.4553(3) 0.3640(4) 0.0308(9) Uani 1 1 d .
C2 C 0.2092(3) 0.4133(3) 0.3041(4) 0.0356(10) Uani 1 1 d .
C3 C 0.2784(3) 0.4563(3) 0.2412(4) 0.0390(11) Uani 1 1 d .
N1 N 0.1332(4) 0.5000 0.6453(5) 0.0330(11) Uani 1 2 d S
C5 C 0.3242(6) 0.5000 0.8466(6) 0.0460(17) Uani 1 2 d SD
C4 C 0.1800(4) 0.4276(3) 0.6967(4) 0.0401(11) Uani 1 1 d .
H4 H 0.1442(19) 0.373(3) 0.6607(19) 0.048 Uiso 1 1 calc R
C6 C 0.2753(4) 0.4260(3) 0.7969(5) 0.0473(13) Uani 1 1 d .
H6 H 0.3053(19) 0.376(3) 0.829(2) 0.057 Uiso 1 1 calc R
O2 O 0.5000 0.2958(4) 0.0000 0.0801(19) Uani 1 2 d S
O3 O 0.0000 0.2648(4) 0.5000 0.093(2) Uani 1 2 d SD
C8 C 0.5000 0.2206(6) 0.0000 0.056(2) Uani 1 2 d S
C9 C 0.4292(5) 0.1713(5) 0.0638(8) 0.090(2) Uani 1 1 d .
H9A H 0.4027 0.2081 0.1201 0.135 Uiso 1 1 calc R
H9B H 0.4763 0.1255 0.1101 0.135 Uiso 1 1 calc R
H9C H 0.3618 0.1476 0.0036 0.135 Uiso 1 1 calc R
N2 N 0.0000 0.0877(8) 0.5000 0.111(4) Uani 1 2 d S
H2 H 0.0000 0.145(9) 0.5000 0.133 Uiso 1 2 calc SR
C7 C 0.0749(5) 0.0434(6) 0.4513(6) 0.108(4) Uani 1 1 d .
H7 H 0.130(5) 0.074(3) 0.416(3) 0.130 Uiso 1 1 calc R
H5 H 0.382(4) 0.5000 0.914(4) 0.050 Uiso 1 2 d SD
Co1 Co 0.0000 0.5000 0.5000 0.0292(3) Uani 1 4 d S
Br1 Br 0.20862(5) 0.29420(3) 0.31360(5) 0.0539(2) Uani 1 1 d .
Br2 Br 0.37151(4) 0.39525(4) 0.16000(5) 0.0530(2) Uani 1 1 d .
H3 H -0.054(3) 0.300(3) 0.517(5) 0.050 Uiso 1 1 d D

loop_
_atom_site_aniso_label
_atom_site_aniso_U_11
_atom_site_aniso_U_22
_atom_site_aniso_U_33
_atom_site_aniso_U_23
_atom_site_aniso_U_13
_atom_site_aniso_U_12
O1 0.0400(15) 0.0212(14) 0.0456(18) -0.0017(13) 0.0183(14) 0.0021(12)
C1 0.0286(19) 0.030(2) 0.033(2) 0.0007(18) 0.0079(17) 0.0014(16)
C2 0.034(2) 0.037(2) 0.035(2) -0.001(2) 0.0088(19) 0.0043(18)
C3 0.035(2) 0.047(3) 0.034(2) -0.001(2) 0.0083(18) 0.0048(19)
N1 0.030(2) 0.030(3) 0.041(3) 0.000 0.014(2) 0.000
C5 0.038(3) 0.063(5) 0.031(4) 0.000 -0.001(3) 0.000
C4 0.046(2) 0.029(2) 0.046(3) 0.001(2) 0.014(2) 0.006(2)
C6 0.051(3) 0.042(3) 0.048(3) 0.010(2) 0.012(2) 0.011(2)
O2 0.083(4) 0.079(5) 0.089(5) 0.000 0.042(4) 0.000
O3 0.084(5) 0.048(4) 0.163(7) 0.000 0.062(5) 0.000
C8 0.054(4) 0.055(5) 0.061(5) 0.000 0.018(4) 0.000
C9 0.077(4) 0.084(5) 0.110(6) 0.005(5) 0.026(4) -0.022(4)
N2 0.084(6) 0.161(11) 0.070(6) 0.000 -0.010(5) 0.000
C7 0.050(3) 0.221(13) 0.053(4) 0.013(5) 0.015(3) -0.007(5)
Co1 0.0293(5) 0.0222(5) 0.0382(7) 0.000 0.0125(5) 0.000
Br1 0.0655(4) 0.0343(3) 0.0685(4) -0.0025(2) 0.0297(3) 0.0107(2)
Br2 0.0498(3) 0.0650(4) 0.0506(3) -0.0070(3) 0.0243(2) 0.0069(2)

loop_
_atom_type_symbol
_atom_type_description
_atom_type_scat_dispersion_real
_atom_type_scat_dispersion_imag
_atom_type_scat_source
C C 0.0033 0.0016 'International Tables Vol C Tables 4.2.6.8 and 6.1.1.4'
H H 0.0000 0.0000 'International Tables Vol C Tables 4.2.6.8 and 6.1.1.4'
N N 0.0061 0.0033 'International Tables Vol C Tables 4.2.6.8 and 6.1.1.4'
O O 0.0106 0.0060 'International Tables Vol C Tables 4.2.6.8 and 6.1.1.4'
Co Co 0.3494 0.9721 'International Tables Vol C Tables 4.2.6.8 and 6.1.1.4'
Br Br -0.2901 2.4595 'International Tables Vol C Tables 4.2.6.8 and 6.1.1.4'

loop_
_geom_angle_atom_site_label_1
_geom_angle_atom_site_label_2
_geom_angle_atom_site_label_3
_geom_angle
_geom_angle_site_symmetry_1
_geom_angle_site_symmetry_3
C1 O1 Co1 110.1(2) . .
O1 C1 C2 124.5(4) . .
O1 C1 C1 116.3(2) . 6_565
C2 C1 C1 119.1(3) . 6_565
C1 C2 C3 121.8(4) . .
C1 C2 Br1 116.5(3) . .
C3 C2 Br1 121.7(3) . .
C3 C3 C2 119.0(3) 6_565 .
C3 C3 Br2 120.79(15) 6_565 .
C2 C3 Br2 120.2(4) . .
C4 N1 C4 117.9(5) . 6_565
C4 N1 Co1 121.0(3) . .
C4 N1 Co1 121.0(3) 6_565 .
C6 C5 C6 118.9(6) . 6_565
N1 C4 C6 122.1(4) . .
C5 C6 C4 119.4(5) . .
O2 C8 C9 122.0(5) . 2_655
O2 C8 C9 122.0(5) . .
C9 C8 C9 116.1(9) 2_655 .
C7 N2 C7 118.2(12) 2_556 .
N2 C7 C7 120.9(6) . 6
O1 Co1 O1 92.75(18) 2_556 .
O1 Co1 O1 180.00(12) 2_556 6_565
O1 Co1 O1 87.25(18) . 6_565
O1 Co1 O1 87.25(18) 2_556 5_566
O1 Co1 O1 180.00(16) . 5_566
O1 Co1 O1 92.75(18) 6_565 5_566
O1 Co1 N1 89.70(14) 2_556 5_566
O1 Co1 N1 90.30(14) . 5_566
O1 Co1 N1 90.30(14) 6_565 5_566
O1 Co1 N1 89.70(14) 5_566 5_566
O1 Co1 N1 90.30(14) 2_556 .
O1 Co1 N1 89.70(14) . .
O1 Co1 N1 89.70(14) 6_565 .
O1 Co1 N1 90.30(14) 5_566 .
N1 Co1 N1 180.000(1) 5_566 .

loop_
_geom_bond_atom_site_label_1
_geom_bond_atom_site_label_2
_geom_bond_distance
_geom_bond_site_symmetry_2
O1 C1 1.344(5) .
O1 Co1 1.892(3) .
C1 C2 1.369(6) .
C1 C1 1.420(8) 6_565
C2 C3 1.407(7) .
C2 Br1 1.895(5) .
C3 C3 1.389(9) 6_565
C3 Br2 1.893(5) .
N1 C4 1.341(5) .
N1 C4 1.341(5) 6_565
N1 Co1 1.958(5) .
C5 C6 1.365(6) .
C5 C6 1.365(6) 6_565
C4 C6 1.375(6) .
O2 C8 1.195(9) .
C8 C9 1.478(8) 2_655
C8 C9 1.478(8) .
N2 C7 1.366(10) 2_556
N2 C7 1.366(10) .
C7 C7 1.38(2) 6
Co1 O1 1.892(3) 2_556
Co1 O1 1.892(3) 6_565
Co1 O1 1.892(3) 5_566
Co1 N1 1.958(5) 5_566
